data_2224506
loop_
_publ_author_name
'Miao, Wen-Juan'
'Li, Liang-Hua'
'Lu, Shan'
'Liu, Gang'
'Fan, Cong-Bin'

_publ_section_title
;
 1,2-Bis(2-methyl-5-phenyl-3-thienyl)benzene
;
_journal_coeditor_code XU2660
_journal_issue 12
_journal_name_full 'Acta Crystallographica Section E'
_journal_page_first o3003
_journal_paper_doi 10.1107/S1600536809045917
_journal_volume 65
_journal_year 2009
_chemical_formula_iupac 'C28 H22 S2'
_chemical_formula_moiety 'C28 H22 S2'
_chemical_formula_sum 'C28 H22 S2'
_chemical_formula_weight 422.58
_chemical_name_systematic
;
1,2-Bis(2-methyl-5-phenyl-3-thienyl)benzene
;
_space_group_IT_number 2
_symmetry_cell_setting triclinic
_symmetry_space_group_name_Hall '-P 1'
_symmetry_space_group_name_H-M 'P -1'
_atom_sites_solution_hydrogens geom
_atom_sites_solution_primary direct
_atom_sites_solution_secondary difmap
_audit_creation_method SHELXL-97
_cell_angle_alpha 83.8030(10)
_cell_angle_beta 67.7690(10)
_cell_angle_gamma 86.3620(10)
_cell_formula_units_Z 2
_cell_length_a 10.0934(12)
_cell_length_b 10.0945(12)
_cell_length_c 11.9565(15)
_cell_measurement_reflns_used 2224
_cell_measurement_temperature 296(2)
_cell_measurement_theta_max 22.77
_cell_measurement_theta_min 2.62
_cell_volume 1120.7(2)
_computing_cell_refinement 'SAINT (Bruker, 1997)'
_computing_data_collection 'SMART (Bruker, 1997)'
_computing_data_reduction 'SAINT (Bruker, 1997)'
_computing_molecular_graphics 'SHELXTL (Sheldrick, 2008)'
_computing_publication_material 'SHELXTL (Sheldrick, 2008)'
_computing_structure_refinement 'SHELXTL (Sheldrick, 2008)'
_computing_structure_solution 'SHELXTL (Sheldrick, 2008)'
_diffrn_ambient_temperature 296(2)
_diffrn_measured_fraction_theta_full 0.993
_diffrn_measured_fraction_theta_max 0.993
_diffrn_measurement_device_type 'Bruker SMART CCD area-detector'
_diffrn_measurement_method '\f and \w'
_diffrn_radiation_monochromator graphite
_diffrn_radiation_source 'fine-focus sealed tube'
_diffrn_radiation_type MoK\a
_diffrn_radiation_wavelength 0.71073
_diffrn_reflns_av_R_equivalents 0.0206
_diffrn_reflns_av_sigmaI/netI 0.0318
_diffrn_reflns_limit_h_max 12
_diffrn_reflns_limit_h_min -12
_diffrn_reflns_limit_k_max 12
_diffrn_reflns_limit_k_min -12
_diffrn_reflns_limit_l_max 14
_diffrn_reflns_limit_l_min -14
_diffrn_reflns_number 8610
_diffrn_reflns_theta_full 25.50
_diffrn_reflns_theta_max 25.50
_diffrn_reflns_theta_min 2.27
_diffrn_standards_decay_% 0
_diffrn_standards_interval_count 0
_diffrn_standards_interval_time 0
_diffrn_standards_number 0
_exptl_absorpt_coefficient_mu 0.250
_exptl_absorpt_correction_T_max 0.9635
_exptl_absorpt_correction_T_min 0.9067
_exptl_absorpt_correction_type multi-scan
_exptl_absorpt_process_details '(SADABS; Sheldrick, 1996)'
_exptl_crystal_colour colourless
_exptl_crystal_density_diffrn 1.252
_exptl_crystal_density_method 'not measured'
_exptl_crystal_description block
_exptl_crystal_F_000 444
_exptl_crystal_size_max 0.40
_exptl_crystal_size_mid 0.24
_exptl_crystal_size_min 0.15
_refine_diff_density_max 0.180
_refine_diff_density_min -0.175
_refine_ls_extinction_method none
_refine_ls_goodness_of_fit_ref 1.020
_refine_ls_hydrogen_treatment constr
_refine_ls_matrix_type full
_refine_ls_number_parameters 273
_refine_ls_number_reflns 4136
_refine_ls_number_restraints 0
_refine_ls_restrained_S_all 1.020
_refine_ls_R_factor_all 0.0647
_refine_ls_R_factor_gt 0.0408
_refine_ls_shift/su_max 0.006
_refine_ls_shift/su_mean 0.000
_refine_ls_structure_factor_coef Fsqd
_refine_ls_weighting_details 'calc w=1/[\s^2^(Fo^2^)+(0.0442P)^2^+0.2296P] where P=(Fo^2^+2Fc^2^)/3'
_refine_ls_weighting_scheme calc
_refine_ls_wR_factor_gt 0.0944
_refine_ls_wR_factor_ref 0.1084
_reflns_number_gt 2920
_reflns_number_total 4136
_reflns_threshold_expression I>2\s(I)
_cod_data_source_file xu2660.cif
_cod_data_source_block I
_cod_depositor_comments
;
The following automatic conversions were performed:
'_symmetry_cell_setting' value 'Triclinic' changed to 'triclinic'
according to '/home/saulius/struct/CIF-dictionaries/cif_core.dic'
dictionary named 'cif_core.dic' version 2.4.1 from 2010-06-29.

Automatic conversion script
Id: cif_fix_enum 1527 2010-12-29 10:47:43Z saulius 

The following automatic conversions were performed:

'_symmetry_cell_setting' value 'Triclinic' changed to 'triclinic'
according to /home/saulius/struct/CIF-dictionaries/cif_core.dic
dictionary named 'cif_core.dic' version 2.4.1 from 2010-06-29.

Automatic conversion script
Id: cif_fix_values 1715 2011-07-08 13:25:40Z adriana 
;
_cod_database_code 2224506
_cod_database_fobs_code 2224506

loop_
_symmetry_equiv_pos_as_xyz
'x, y, z'
'-x, -y, -z'

loop_
_atom_site_type_symbol
_atom_site_label
_atom_site_fract_x
_atom_site_fract_y
_atom_site_fract_z
_atom_site_U_iso_or_equiv
_atom_site_adp_type
_atom_site_calc_flag
_atom_site_refinement_flags
_atom_site_occupancy
_atom_site_disorder_assembly
_atom_site_disorder_group
C C1 0.8690(3) 0.1761(2) 0.33341(19) 0.0593(6) Uani d . 1 . .
C C2 1.0178(3) 0.1571(2) 0.27841(19) 0.0632(6) Uani d . 1 . .
C C3 1.0724(3) 0.0279(3) 0.2524(2) 0.0837(8) Uani d . 1 . .
H H3 1.1708 0.0137 0.2160 0.100 Uiso calc R 1 . .
C C4 0.9833(5) -0.0781(3) 0.2798(3) 0.1002(11) Uani d . 1 . .
H H4 1.0217 -0.1633 0.2634 0.120 Uiso calc R 1 . .
C C5 0.8382(5) -0.0587(3) 0.3312(3) 0.0994(11) Uani d . 1 . .
H H5 0.7780 -0.1303 0.3478 0.119 Uiso calc R 1 . .
C C6 0.7806(3) 0.0679(2) 0.3587(2) 0.0803(7) Uani d . 1 . .
H H6 0.6819 0.0803 0.3944 0.096 Uiso calc R 1 . .
C C7 0.8057(2) 0.3112(2) 0.36380(18) 0.0534(5) Uani d . 1 . .
C C8 0.8183(2) 0.3757(2) 0.45372(19) 0.0564(5) Uani d . 1 . .
C C9 0.6907(2) 0.5132(2) 0.33745(18) 0.0517(5) Uani d . 1 . .
C C10 0.7318(2) 0.3902(2) 0.29899(19) 0.0563(5) Uani d . 1 . .
H H10 0.7133 0.3602 0.2357 0.068 Uiso calc R 1 . .
C C11 0.8878(3) 0.3254(3) 0.5415(2) 0.0791(7) Uani d . 1 . .
H H11A 0.9079 0.2315 0.5370 0.119 Uiso calc R 1 . .
H H11B 0.8245 0.3414 0.6223 0.119 Uiso calc R 1 . .
H H11C 0.9755 0.3712 0.5214 0.119 Uiso calc R 1 . .
C C12 0.6259(2) 0.6253(2) 0.28537(19) 0.0535(5) Uani d . 1 . .
C C13 0.6640(2) 0.6476(2) 0.1601(2) 0.0626(6) Uani d . 1 . .
H H13 0.7277 0.5890 0.1095 0.075 Uiso calc R 1 . .
C C14 0.6079(3) 0.7558(3) 0.1111(3) 0.0798(7) Uani d . 1 . .
H H14 0.6339 0.7703 0.0274 0.096 Uiso calc R 1 . .
C C15 0.5132(3) 0.8426(3) 0.1857(3) 0.0821(8) Uani d . 1 . .
H H15 0.4765 0.9163 0.1523 0.099 Uiso calc R 1 . .
C C16 0.4735(3) 0.8211(3) 0.3071(3) 0.0855(8) Uani d . 1 . .
H H16 0.4077 0.8791 0.3568 0.103 Uiso calc R 1 . .
C C17 0.5293(2) 0.7141(2) 0.3585(2) 0.0692(6) Uani d . 1 . .
H H17 0.5022 0.7013 0.4424 0.083 Uiso calc R 1 . .
C C18 1.1146(2) 0.2710(2) 0.24104(19) 0.0586(6) Uani d . 1 . .
C C19 1.2360(3) 0.2804(2) 0.2660(2) 0.0659(6) Uani d . 1 . .
C C20 1.1898(2) 0.4834(2) 0.14581(18) 0.0552(5) Uani d . 1 . .
C C21 1.0915(2) 0.3879(2) 0.17170(18) 0.0554(5) Uani d . 1 . .
H H21 1.0148 0.3978 0.1462 0.066 Uiso calc R 1 . .
C C22 1.2975(3) 0.1831(3) 0.3393(3) 0.0933(9) Uani d . 1 . .
H H22A 1.2255 0.1213 0.3891 0.140 Uiso calc R 1 . .
H H22B 1.3286 0.2306 0.3899 0.140 Uiso calc R 1 . .
H H22C 1.3775 0.1354 0.2855 0.140 Uiso calc R 1 . .
C C23 1.1947(2) 0.6143(2) 0.07776(19) 0.0567(5) Uani d . 1 . .
C C24 1.3183(3) 0.6851(3) 0.0253(3) 0.0844(8) Uani d . 1 . .
H H24 1.4020 0.6492 0.0327 0.101 Uiso calc R 1 . .
C C25 1.3216(4) 0.8071(3) -0.0376(3) 0.1023(10) Uani d . 1 . .
H H25 1.4068 0.8529 -0.0719 0.123 Uiso calc R 1 . .
C C26 1.2003(4) 0.8618(3) -0.0504(2) 0.0908(9) Uani d . 1 . .
H H26 1.2025 0.9452 -0.0926 0.109 Uiso calc R 1 . .
C C27 1.0761(4) 0.7937(3) -0.0010(2) 0.0833(8) Uani d . 1 . .
H H27 0.9936 0.8298 -0.0108 0.100 Uiso calc R 1 . .
C C28 1.0726(3) 0.6706(2) 0.0638(2) 0.0664(6) Uani d . 1 . .
H H28 0.9871 0.6252 0.0984 0.080 Uiso calc R 1 . .
S S1 0.74075(6) 0.53246(6) 0.45767(5) 0.06329(19) Uani d . 1 . .
S S2 1.31728(6) 0.43038(7) 0.20603(6) 0.0720(2) Uani d . 1 . .

loop_
_atom_site_aniso_label
_atom_site_aniso_U_11
_atom_site_aniso_U_22
_atom_site_aniso_U_33
_atom_site_aniso_U_12
_atom_site_aniso_U_13
_atom_site_aniso_U_23
C1 0.0884(17) 0.0445(12) 0.0466(12) -0.0012(11) -0.0277(12) -0.0017(9)
C2 0.0946(18) 0.0483(13) 0.0484(12) 0.0156(12) -0.0301(12) -0.0083(10)
C3 0.131(2) 0.0569(16) 0.0672(16) 0.0299(16) -0.0444(16) -0.0162(13)
C4 0.188(4) 0.0461(16) 0.081(2) 0.021(2) -0.068(2) -0.0143(14)
C5 0.184(4) 0.0475(16) 0.080(2) -0.023(2) -0.066(2) 0.0057(14)
C6 0.118(2) 0.0591(16) 0.0649(16) -0.0183(15) -0.0345(15) 0.0021(12)
C7 0.0589(13) 0.0478(12) 0.0491(12) -0.0035(10) -0.0159(10) -0.0009(9)
C8 0.0610(13) 0.0558(13) 0.0527(12) 0.0030(10) -0.0217(10) -0.0075(10)
C9 0.0501(11) 0.0513(12) 0.0501(12) -0.0015(9) -0.0141(9) -0.0067(10)
C10 0.0634(13) 0.0543(13) 0.0525(12) -0.0050(10) -0.0219(11) -0.0085(10)
C11 0.0984(19) 0.0797(17) 0.0720(16) 0.0163(15) -0.0466(15) -0.0164(13)
C12 0.0456(11) 0.0528(12) 0.0599(13) -0.0046(9) -0.0166(10) -0.0054(10)
C13 0.0586(13) 0.0684(15) 0.0603(14) 0.0055(11) -0.0224(11) -0.0072(11)
C14 0.0778(17) 0.0892(19) 0.0730(17) -0.0020(15) -0.0326(14) 0.0068(15)
C15 0.0871(19) 0.0654(16) 0.090(2) 0.0093(14) -0.0358(16) 0.0098(15)
C16 0.0881(19) 0.0652(17) 0.091(2) 0.0222(14) -0.0230(16) -0.0115(15)
C17 0.0703(15) 0.0608(15) 0.0668(15) 0.0054(12) -0.0164(12) -0.0032(12)
C18 0.0679(14) 0.0547(13) 0.0486(12) 0.0163(11) -0.0177(11) -0.0113(10)
C19 0.0751(15) 0.0671(15) 0.0543(13) 0.0249(12) -0.0247(12) -0.0144(11)
C20 0.0573(13) 0.0598(13) 0.0472(12) 0.0106(11) -0.0181(10) -0.0116(10)
C21 0.0596(13) 0.0561(13) 0.0490(12) 0.0106(11) -0.0195(10) -0.0081(10)
C22 0.115(2) 0.0891(19) 0.0877(19) 0.0411(17) -0.0562(18) -0.0157(15)
C23 0.0633(14) 0.0582(13) 0.0478(12) 0.0019(11) -0.0185(11) -0.0124(10)
C24 0.0715(17) 0.0837(19) 0.092(2) -0.0104(14) -0.0261(15) 0.0034(16)
C25 0.107(2) 0.086(2) 0.100(2) -0.0264(19) -0.025(2) 0.0139(18)
C26 0.149(3) 0.0630(17) 0.0606(16) -0.011(2) -0.0398(19) 0.0025(13)
C27 0.114(2) 0.0696(17) 0.0803(18) 0.0118(17) -0.0540(18) -0.0101(14)
C28 0.0756(16) 0.0585(14) 0.0708(15) 0.0037(12) -0.0347(13) -0.0059(12)
S1 0.0722(4) 0.0584(4) 0.0657(4) 0.0089(3) -0.0312(3) -0.0185(3)
S2 0.0651(4) 0.0846(5) 0.0711(4) 0.0146(3) -0.0318(3) -0.0135(3)

loop_
_atom_type_symbol
_atom_type_description
_atom_type_scat_dispersion_real
_atom_type_scat_dispersion_imag
_atom_type_scat_source
C C 0.0033 0.0016 'International Tables Vol C Tables 4.2.6.8 and 6.1.1.4'
H H 0.0000 0.0000 'International Tables Vol C Tables 4.2.6.8 and 6.1.1.4'
S S 0.1246 0.1234 'International Tables Vol C Tables 4.2.6.8 and 6.1.1.4'

loop_
_geom_angle_atom_site_label_1
_geom_angle_atom_site_label_2
_geom_angle_atom_site_label_3
_geom_angle_site_symmetry_1
_geom_angle_site_symmetry_3
_geom_angle
_geom_angle_publ_flag
C6 C1 C2 . . 119.4(2) ?
C6 C1 C7 . . 120.1(2) ?
C2 C1 C7 . . 120.50(19) ?
C1 C2 C3 . . 118.4(2) ?
C1 C2 C18 . . 121.09(18) ?
C3 C2 C18 . . 120.4(2) ?
C4 C3 C2 . . 121.2(3) ?
C4 C3 H3 . . 119.4 ?
C2 C3 H3 . . 119.4 ?
C5 C4 C3 . . 120.2(3) ?
C5 C4 H4 . . 119.9 ?
C3 C4 H4 . . 119.9 ?
C4 C5 C6 . . 120.1(3) ?
C4 C5 H5 . . 120.0 ?
C6 C5 H5 . . 120.0 ?
C1 C6 C5 . . 120.7(3) ?
C1 C6 H6 . . 119.7 ?
C5 C6 H6 . . 119.7 ?
C8 C7 C10 . . 112.25(19) ?
C8 C7 C1 . . 123.57(19) ?
C10 C7 C1 . . 124.11(19) ?
C7 C8 C11 . . 128.1(2) ?
C7 C8 S1 . . 110.85(16) ?
C11 C8 S1 . . 121.04(16) ?
C10 C9 C12 . . 129.5(2) ?
C10 C9 S1 . . 109.77(16) ?
C12 C9 S1 . . 120.54(15) ?
C9 C10 C7 . . 114.25(19) ?
C9 C10 H10 . . 122.9 ?
C7 C10 H10 . . 122.9 ?
C8 C11 H11A . . 109.5 ?
C8 C11 H11B . . 109.5 ?
H11A C11 H11B . . 109.5 ?
C8 C11 H11C . . 109.5 ?
H11A C11 H11C . . 109.5 ?
H11B C11 H11C . . 109.5 ?
C17 C12 C13 . . 118.3(2) ?
C17 C12 C9 . . 121.3(2) ?
C13 C12 C9 . . 120.39(19) ?
C14 C13 C12 . . 120.4(2) ?
C14 C13 H13 . . 119.8 ?
C12 C13 H13 . . 119.8 ?
C13 C14 C15 . . 120.0(2) ?
C13 C14 H14 . . 120.0 ?
C15 C14 H14 . . 120.0 ?
C16 C15 C14 . . 120.3(2) ?
C16 C15 H15 . . 119.9 ?
C14 C15 H15 . . 119.9 ?
C15 C16 C17 . . 120.8(2) ?
C15 C16 H16 . . 119.6 ?
C17 C16 H16 . . 119.6 ?
C16 C17 C12 . . 120.1(2) ?
C16 C17 H17 . . 119.9 ?
C12 C17 H17 . . 119.9 ?
C19 C18 C21 . . 111.2(2) ?
C19 C18 C2 . . 126.3(2) ?
C21 C18 C2 . . 122.4(2) ?
C18 C19 C22 . . 129.2(2) ?
C18 C19 S2 . . 111.29(17) ?
C22 C19 S2 . . 119.5(2) ?
C21 C20 C23 . . 127.9(2) ?
C21 C20 S2 . . 109.85(16) ?
C23 C20 S2 . . 122.28(18) ?
C20 C21 C18 . . 114.9(2) ?
C20 C21 H21 . . 122.5 ?
C18 C21 H21 . . 122.5 ?
C19 C22 H22A . . 109.5 ?
C19 C22 H22B . . 109.5 ?
H22A C22 H22B . . 109.5 ?
C19 C22 H22C . . 109.5 ?
H22A C22 H22C . . 109.5 ?
H22B C22 H22C . . 109.5 ?
C24 C23 C28 . . 117.4(2) ?
C24 C23 C20 . . 122.3(2) ?
C28 C23 C20 . . 120.3(2) ?
C25 C24 C23 . . 121.8(3) ?
C25 C24 H24 . . 119.1 ?
C23 C24 H24 . . 119.1 ?
C26 C25 C24 . . 120.3(3) ?
C26 C25 H25 . . 119.9 ?
C24 C25 H25 . . 119.9 ?
C27 C26 C25 . . 119.6(3) ?
C27 C26 H26 . . 120.2 ?
C25 C26 H26 . . 120.2 ?
C26 C27 C28 . . 120.0(3) ?
C26 C27 H27 . . 120.0 ?
C28 C27 H27 . . 120.0 ?
C23 C28 C27 . . 120.9(2) ?
C23 C28 H28 . . 119.6 ?
C27 C28 H28 . . 119.6 ?
C8 S1 C9 . . 92.87(10) ?
C19 S2 C20 . . 92.73(11) ?

loop_
_geom_bond_atom_site_label_1
_geom_bond_atom_site_label_2
_geom_bond_site_symmetry_2
_geom_bond_distance
_geom_bond_publ_flag
C1 C6 . 1.389(3) ?
C1 C2 . 1.403(3) ?
C1 C7 . 1.490(3) ?
C2 C3 . 1.403(3) ?
C2 C18 . 1.475(3) ?
C3 C4 . 1.373(4) ?
C3 H3 . 0.9300 ?
C4 C5 . 1.367(4) ?
C4 H4 . 0.9300 ?
C5 C6 . 1.390(4) ?
C5 H5 . 0.9300 ?
C6 H6 . 0.9300 ?
C7 C8 . 1.364(3) ?
C7 C10 . 1.422(3) ?
C8 C11 . 1.500(3) ?
C8 S1 . 1.718(2) ?
C9 C10 . 1.356(3) ?
C9 C12 . 1.469(3) ?
C9 S1 . 1.727(2) ?
C10 H10 . 0.9300 ?
C11 H11A . 0.9600 ?
C11 H11B . 0.9600 ?
C11 H11C . 0.9600 ?
C12 C17 . 1.390(3) ?
C12 C13 . 1.394(3) ?
C13 C14 . 1.375(3) ?
C13 H13 . 0.9300 ?
C14 C15 . 1.376(4) ?
C14 H14 . 0.9300 ?
C15 C16 . 1.348(4) ?
C15 H15 . 0.9300 ?
C16 C17 . 1.380(3) ?
C16 H16 . 0.9300 ?
C17 H17 . 0.9300 ?
C18 C19 . 1.377(3) ?
C18 C21 . 1.427(3) ?
C19 C22 . 1.505(3) ?
C19 S2 . 1.720(3) ?
C20 C21 . 1.354(3) ?
C20 C23 . 1.468(3) ?
C20 S2 . 1.730(2) ?
C21 H21 . 0.9300 ?
C22 H22A . 0.9600 ?
C22 H22B . 0.9600 ?
C22 H22C . 0.9600 ?
C23 C24 . 1.373(3) ?
C23 C28 . 1.384(3) ?
C24 C25 . 1.367(4) ?
C24 H24 . 0.9300 ?
C25 C26 . 1.366(4) ?
C25 H25 . 0.9300 ?
C26 C27 . 1.362(4) ?
C26 H26 . 0.9300 ?
C27 C28 . 1.388(3) ?
C27 H27 . 0.9300 ?
C28 H28 . 0.9300 ?

loop_
_geom_torsion_atom_site_label_1
_geom_torsion_atom_site_label_2
_geom_torsion_atom_site_label_3
_geom_torsion_atom_site_label_4
_geom_torsion_site_symmetry_1
_geom_torsion_site_symmetry_2
_geom_torsion_site_symmetry_3
_geom_torsion_site_symmetry_4
_geom_torsion
_geom_torsion_publ_flag
C6 C1 C2 C3 . . . . -1.0(3) ?
C7 C1 C2 C3 . . . . 179.48(19) ?
C6 C1 C2 C18 . . . . 175.0(2) ?
C7 C1 C2 C18 . . . . -4.6(3) ?
C1 C2 C3 C4 . . . . 0.0(3) ?
C18 C2 C3 C4 . . . . -176.0(2) ?
C2 C3 C4 C5 . . . . 1.3(4) ?
C3 C4 C5 C6 . . . . -1.6(4) ?
C2 C1 C6 C5 . . . . 0.7(3) ?
C7 C1 C6 C5 . . . . -179.8(2) ?
C4 C5 C6 C1 . . . . 0.6(4) ?
C6 C1 C7 C8 . . . . 110.3(3) ?
C2 C1 C7 C8 . . . . -70.1(3) ?
C6 C1 C7 C10 . . . . -73.0(3) ?
C2 C1 C7 C10 . . . . 106.6(2) ?
C10 C7 C8 C11 . . . . 179.6(2) ?
C1 C7 C8 C11 . . . . -3.3(4) ?
C10 C7 C8 S1 . . . . -0.4(2) ?
C1 C7 C8 S1 . . . . 176.70(17) ?
C12 C9 C10 C7 . . . . 173.27(19) ?
S1 C9 C10 C7 . . . . -1.0(2) ?
C8 C7 C10 C9 . . . . 0.9(3) ?
C1 C7 C10 C9 . . . . -176.1(2) ?
C10 C9 C12 C17 . . . . 147.8(2) ?
S1 C9 C12 C17 . . . . -38.5(3) ?
C10 C9 C12 C13 . . . . -34.4(3) ?
S1 C9 C12 C13 . . . . 139.39(18) ?
C17 C12 C13 C14 . . . . 0.7(3) ?
C9 C12 C13 C14 . . . . -177.3(2) ?
C12 C13 C14 C15 . . . . -0.2(4) ?
C13 C14 C15 C16 . . . . -0.9(4) ?
C14 C15 C16 C17 . . . . 1.6(4) ?
C15 C16 C17 C12 . . . . -1.1(4) ?
C13 C12 C17 C16 . . . . 0.0(3) ?
C9 C12 C17 C16 . . . . 177.9(2) ?
C1 C2 C18 C19 . . . . 131.3(2) ?
C3 C2 C18 C19 . . . . -52.8(3) ?
C1 C2 C18 C21 . . . . -48.9(3) ?
C3 C2 C18 C21 . . . . 126.9(2) ?
C21 C18 C19 C22 . . . . 177.8(2) ?
C2 C18 C19 C22 . . . . -2.4(4) ?
C21 C18 C19 S2 . . . . 0.5(2) ?
C2 C18 C19 S2 . . . . -179.78(16) ?
C23 C20 C21 C18 . . . . -179.37(19) ?
S2 C20 C21 C18 . . . . 0.6(2) ?
C19 C18 C21 C20 . . . . -0.7(3) ?
C2 C18 C21 C20 . . . . 179.54(18) ?
C21 C20 C23 C24 . . . . -159.5(2) ?
S2 C20 C23 C24 . . . . 20.6(3) ?
C21 C20 C23 C28 . . . . 20.2(3) ?
S2 C20 C23 C28 . . . . -159.79(17) ?
C28 C23 C24 C25 . . . . 0.5(4) ?
C20 C23 C24 C25 . . . . -179.8(3) ?
C23 C24 C25 C26 . . . . -0.3(5) ?
C24 C25 C26 C27 . . . . -0.6(5) ?
C25 C26 C27 C28 . . . . 1.2(4) ?
C24 C23 C28 C27 . . . . 0.1(3) ?
C20 C23 C28 C27 . . . . -179.5(2) ?
C26 C27 C28 C23 . . . . -1.0(4) ?
C7 C8 S1 C9 . . . . -0.15(17) ?
C11 C8 S1 C9 . . . . 179.88(19) ?
C10 C9 S1 C8 . . . . 0.66(17) ?
C12 C9 S1 C8 . . . . -174.21(17) ?
C18 C19 S2 C20 . . . . -0.12(17) ?
C22 C19 S2 C20 . . . . -177.74(19) ?
C21 C20 S2 C19 . . . . -0.27(16) ?
C23 C20 S2 C19 . . . . 179.69(17) ?

loop_
_cod_related_entry_id
_cod_related_entry_database
_cod_related_entry_code
1 ChemSpider 24743762
